data_7720890
loop_
_publ_author_name
'Dong, Zheting'
'Chang, Ai'
'Luo, Chun-Ru'
'Sun, Xiaohan'
'Xu, Yuangang'
'Wang, Pengcheng'
'Lu, Guo-Ping'

_publ_section_title
;
 Hypergolic metal-organic frameworks and metal coordination complexes
 constructed by dicyandiamide and imidazole derivatives.
;
_journal_issue 17
_journal_name_full 'Dalton transactions (Cambridge, England : 2003)'
_journal_page_first 6976
_journal_page_last 6985
_journal_paper_doi 10.1039/d6dt00163g
_journal_volume 55
_journal_year 2026
_chemical_formula_sum 'C14 H12 Mn N10'
_chemical_formula_weight 375.280
_space_group_IT_number 2
_space_group_name_Hall '-P 1'
_space_group_name_H-M_alt 'P -1'
_symmetry_cell_setting triclinic
_symmetry_Int_Tables_number 2
_symmetry_space_group_name_Hall '-P 1'
_symmetry_space_group_name_H-M 'P -1'
_audit_creation_date 2026-04-02
_audit_creation_method
;
Olex2 1.5

(compiled 2026.03.20 svn.r2bc28608 for OlexSys, GUI svn.r7530)


;
_audit_update_record 2026-04-02
_cell_angle_alpha 105.623(2)
_cell_angle_beta 95.191(2)
_cell_angle_gamma 95.659(2)
_cell_formula_units_Z 1
_cell_length_a 6.5882(3)
_cell_length_b 7.5176(3)
_cell_length_c 9.0759(4)
_cell_volume 427.57(3)
_refine_ls_R_factor_all 0.034
_cod_data_source_file d6dt00163g2.cif
_cod_data_source_block hmof-1
_cod_depositor_comments 'Adding full bibliography for 7720890--7720903.cif.'
_cod_original_cell_volume 427.6(0)
_cod_original_sg_symbol_Hall -P_1
_cod_database_code 7720890

loop_
_symmetry_equiv_pos_site_id
_symmetry_equiv_pos_as_xyz
1 x,y,z
2 -x,-y,-z

loop_
_atom_site_aniso_label
_atom_site_aniso_U_11
_atom_site_aniso_U_22
_atom_site_aniso_U_33
_atom_site_aniso_U_12
_atom_site_aniso_U_13
_atom_site_aniso_U_23
Mn1 0.03545(19) 0.02157(17) 0.0385(2) 0.00451(12) 0.00398(13) 0.00749(13)
N1 0.0358(7) 0.0333(7) 0.0368(7) -0.0009(5) 0.0047(5) 0.0086(5)
N2 0.0375(7) 0.0317(7) 0.0382(7) 0.0023(5) 0.0056(6) 0.0065(5)
N3 0.0454(8) 0.0292(7) 0.0562(9) 0.0099(6) 0.0104(7) 0.0108(6)
N4 0.0651(10) 0.0263(7) 0.0643(10) 0.0123(7) 0.0357(8) 0.0130(7)
N5 0.0462(8) 0.0297(7) 0.0492(8) 0.0052(6) 0.0093(6) 0.0129(6)
C1 0.0553(11) 0.0571(12) 0.0548(12) -0.0005(9) -0.0088(9) 0.0186(9)
C2 0.0404(9) 0.0421(9) 0.0504(10) 0.0011(7) -0.0001(7) 0.0144(8)
C3 0.0370(8) 0.0327(8) 0.0371(8) 0.0025(6) 0.0068(6) 0.0072(6)
C4 0.0431(9) 0.0385(9) 0.0395(9) 0.0004(7) 0.0095(7) 0.0014(7)
C5 0.0375(9) 0.0390(9) 0.0463(9) 0.0041(7) 0.0091(7) 0.0021(7)
C6 0.0338(8) 0.0289(8) 0.0340(8) 0.0018(6) 0.0059(6) 0.0101(6)
C7 0.0357(8) 0.0288(8) 0.0318(7) 0.0097(6) 0.0071(6) 0.0047(6)

loop_
_atom_site_label
_atom_site_type_symbol
_atom_site_fract_x
_atom_site_fract_y
_atom_site_fract_z
_atom_site_occupancy
_atom_site_symmetry_multiplicity
_atom_site_Wyckoff_symbol
_atom_site_attached_hydrogens
_atom_site_calc_flag
_atom_site_thermal_displace_type
_atom_site_U_iso_or_equiv
Mn1 Mn 0.5000 1.0000 1.0000 1.000 1 d ? d Uani 0.03199(12)
N1 N 0.0116(2) 0.8189(2) 0.6121(2) 1.000 2 i ? d Uani 0.0359(3)
N2 N 0.2843(2) 0.8744(2) 0.7854(2) 1.000 2 i ? d Uani 0.0365(3)
N3 N 0.6960(2) 0.7729(2) 0.9320(2) 1.000 2 i ? d Uani 0.0432(3)
N4 N 0.8241(2) 0.4740(2) 0.8400(2) 1.000 2 i ? d Uani 0.0496(4)
N5 N 0.6897(2) 0.1799(2) 0.8843(2) 1.000 2 i ? d Uani 0.0411(3)
C1 C -0.2610(3) 0.7554(3) 0.4022(2) 1.000 2 i ? d Uani 0.0567(5)
H1A H -0.1848 0.6762 0.3365 1.000 2 i ? calc Uiso 0.06800
H1B H -0.3925 0.7749 0.3652 1.000 2 i ? calc Uiso 0.06800
C2 C -0.1841(3) 0.8384(2) 0.5449(2) 1.000 2 i ? d Uani 0.0447(4)
H2 H -0.2645 0.9167 0.6072 1.000 2 i ? calc Uiso 0.05400
C3 C 0.0978(2) 0.9146(2) 0.7558(2) 1.000 2 i ? d Uani 0.0361(3)
H3 H 0.0326 0.9995 0.8261 1.000 2 i ? calc Uiso 0.04300
C4 C 0.1539(3) 0.7114(2) 0.5450(2) 1.000 2 i ? d Uani 0.0423(4)
H4 H 0.1391 0.6303 0.4446 1.000 2 i ? calc Uiso 0.05100
C5 C 0.3191(3) 0.7458(2) 0.6525(2) 1.000 2 i ? d Uani 0.0427(4)
H5 H 0.4403 0.6902 0.6389 1.000 2 i ? calc Uiso 0.05100
C6 C 0.7497(2) 0.6290(2) 0.8928(2) 1.000 2 i ? d Uani 0.0320(3)
C7 C 0.7469(2) 0.3218(2) 0.8691(2) 1.000 2 i ? d Uani 0.0322(3)

loop_
_atom_type_symbol
_atom_type_oxidation_number
_atom_type_radius_bond
Mn ? ?
N ? ?
C ? ?
H ? ?

loop_
_geom_angle_atom_site_label_1
_geom_angle_atom_site_label_2
_geom_angle_atom_site_label_3
_geom_angle_site_symmetry_1
_geom_angle_site_symmetry_2
_geom_angle_site_symmetry_3
_geom_angle
_geom_angle_publ_flag
N2 Mn1 N2 2_677 . . 180.00(7) no
N2 Mn1 N3 . . . 90.51(5) no
N2 Mn1 N3 2_677 . 2_677 90.51(5) no
N2 Mn1 N3 . . 2_677 89.49(5) no
N2 Mn1 N3 2_677 . . 89.49(5) no
N2 Mn1 N5 . . 2_667 88.02(5) no
N2 Mn1 N5 2_677 . 1_565 88.02(5) no
N2 Mn1 N5 2_677 . 2_667 91.98(5) no
N2 Mn1 N5 . . 1_565 91.98(5) no
N3 Mn1 N3 2_677 . . 180.00 no
N3 Mn1 N5 2_677 . 2_667 90.84(5) no
N3 Mn1 N5 2_677 . 1_565 89.16(5) no
N3 Mn1 N5 . . 2_667 89.16(5) no
N3 Mn1 N5 . . 1_565 90.84(5) no
N5 Mn1 N5 2_667 . 1_565 180.00 no
C3 N1 C2 . . . 124.81(14) no
C3 N1 C4 . . . 106.97(13) no
C4 N1 C2 . . . 128.12(14) no
C3 N2 Mn1 . . . 126.75(11) no
C3 N2 C5 . . . 105.10(14) no
C5 N2 Mn1 . . . 128.08(11) no
C6 N3 Mn1 . . . 162.58(13) no
C6 N4 C7 . . . 120.30(14) no
C7 N5 Mn1 . . 1_545 151.32(13) no
H1A C1 H1B . . . 120.00 no
C2 C1 H1A . . . 120.00 no
C2 C1 H1B . . . 120.00 no
N1 C2 H2 . . . 117.70 no
C1 C2 N1 . . . 124.62(18) no
C1 C2 H2 . . . 117.70 no
N1 C3 H3 . . . 124.20 no
N2 C3 N1 . . . 111.69(14) no
N2 C3 H3 . . . 124.20 no
N1 C4 H4 . . . 127.00 no
C5 C4 N1 . . . 106.01(14) no
C5 C4 H4 . . . 127.00 no
N2 C5 H5 . . . 124.90 no
C4 C5 N2 . . . 110.23(15) no
C4 C5 H5 . . . 124.90 no
N3 C6 N4 . . . 173.73(17) no
N5 C7 N4 . . . 173.59(16) no

loop_
_geom_bond_atom_site_label_1
_geom_bond_atom_site_label_2
_geom_bond_site_symmetry_1
_geom_bond_site_symmetry_2
_geom_bond_distance
_geom_bond_publ_flag
Mn1 N2 . 2_677 2.2243(13) no
Mn1 N2 . . 2.2243(13) no
Mn1 N3 . 2_677 2.2303(13) no
Mn1 N3 . . 2.2303(13) no
Mn1 N5 . 2_667 2.2718(14) no
Mn1 N5 . 1_565 2.2718(14) no
N1 C2 . . 1.414(2) no
N1 C3 . . 1.350(2) no
N1 C4 . . 1.375(2) no
N2 C3 . . 1.316(2) no
N2 C5 . . 1.381(2) no
N3 C6 . . 1.1461(19) no
N4 C6 . . 1.297(2) no
N4 C7 . . 1.308(2) no
N5 C7 . . 1.1444(19) no
C1 H1A . . 0.9400 no
C1 H1B . . 0.9400 no
C1 C2 . . 1.307(3) no
C2 H2 . . 0.9400 no
C3 H3 . . 0.9400 no
C4 H4 . . 0.9400 no
C4 C5 . . 1.349(2) no
C5 H5 . . 0.9400 no

loop_
_geom_torsion_atom_site_label_1
_geom_torsion_atom_site_label_2
_geom_torsion_atom_site_label_3
_geom_torsion_atom_site_label_4
_geom_torsion_site_symmetry_1
_geom_torsion_site_symmetry_2
_geom_torsion_site_symmetry_3
_geom_torsion_site_symmetry_4
_geom_torsion
_geom_torsion_publ_flag
Mn1 N2 C3 N1 . . . . 177.24(9) no
Mn1 N2 C5 C4 . . . . -176.74(11) no
N1 C4 C5 N2 . . . . -0.63(19) no
C2 N1 C3 N2 . . . . -177.17(14) no
C2 N1 C4 C5 . . . . 177.19(15) no
C3 N1 C2 C1 . . . . 174.96(17) no
C3 N1 C4 C5 . . . . 0.69(18) no
C3 N2 C5 C4 . . . . 0.33(19) no
C4 N1 C2 C1 . . . . -1.0(3) no
C4 N1 C3 N2 . . . . -0.51(18) no
C5 N2 C3 N1 . . . . 0.12(18) no
